data_7717975
loop_
_publ_author_name
'Singh, Vaibhav'
'Urunikulavan, Vajeeha'
'Bar, Arun Kumar'

_publ_section_title
;
 An insight en-route from CO2 fixation to CO32--bridged dinuclear
 lanthanide(III) complexes featuring inner coordination post-synthetic
 modification&#x2020;
;
_journal_name_full 'Dalton Transactions'
_journal_paper_doi 10.1039/D4DT03050H
_journal_year 2025
_chemical_formula_moiety 'C49 H47 N10 O9 Y2, C F3 O3 S'
_chemical_formula_sum 'C50 H47 F3 N10 O12 S Y2'
_chemical_formula_weight 1246.85
_space_group_crystal_system monoclinic
_space_group_IT_number 14
_space_group_name_Hall '-P 2yn'
_space_group_name_H-M_alt 'P 1 21/n 1'
_atom_sites_solution_hydrogens mixed
_atom_sites_solution_primary dual
_audit_creation_date 2024-04-16
_audit_creation_method
;
Olex2 1.5
(compiled 2023.08.24 svn.re1ec1418 for OlexSys, GUI svn.r6817)
;
_audit_update_record
;
2024-08-20 deposited with the CCDC.	2025-02-04 downloaded from the CCDC.
;
_cell_angle_alpha 90
_cell_angle_beta 108.009(4)
_cell_angle_gamma 90
_cell_formula_units_Z 4
_cell_length_a 12.9095(11)
_cell_length_b 28.744(3)
_cell_length_c 15.0415(16)
_cell_measurement_reflns_used 2404
_cell_measurement_temperature 100.00
_cell_measurement_theta_max 22.73
_cell_measurement_theta_min 2.31
_cell_volume 5308.0(9)
_computing_cell_refinement 'SAINT V8.40B (?, 2016)'
_computing_data_reduction 'SAINT V8.40B (?, 2016)'
_computing_molecular_graphics 'Olex2 1.5 (Dolomanov et al., 2009)'
_computing_publication_material 'Olex2 1.5 (Dolomanov et al., 2009)'
_computing_structure_refinement 'XL  (Sheldrick, 2008)'
_computing_structure_solution 'SHELXT 2018/2 (Sheldrick, 2018)'
_diffrn_ambient_temperature 100.00
_diffrn_measured_fraction_theta_full 0.997
_diffrn_measured_fraction_theta_max 0.997
_diffrn_measurement_device_type 'Bruker APEX-II CCD'
_diffrn_measurement_method '\f and \w scans'
_diffrn_radiation_type MoK\a
_diffrn_radiation_wavelength 0.71073
_diffrn_reflns_av_R_equivalents 0.1978
_diffrn_reflns_av_unetI/netI 0.1112
_diffrn_reflns_Laue_measured_fraction_full 0.997
_diffrn_reflns_Laue_measured_fraction_max 0.997
_diffrn_reflns_limit_h_max 15
_diffrn_reflns_limit_h_min -14
_diffrn_reflns_limit_k_max 34
_diffrn_reflns_limit_k_min -34
_diffrn_reflns_limit_l_max 17
_diffrn_reflns_limit_l_min -17
_diffrn_reflns_number 66465
_diffrn_reflns_point_group_measured_fraction_full 0.997
_diffrn_reflns_point_group_measured_fraction_max 0.997
_diffrn_reflns_theta_full 25.144
_diffrn_reflns_theta_max 25.144
_diffrn_reflns_theta_min 1.955
_diffrn_source_current 1.4
_diffrn_source_power 0.07
_diffrn_source_voltage 50.0
_diffrn_standards_number 0
_exptl_absorpt_coefficient_mu 2.297
_exptl_absorpt_correction_T_max 0.7452
_exptl_absorpt_correction_T_min 0.5780
_exptl_absorpt_correction_type multi-scan
_exptl_absorpt_process_details
;
SADABS-2016/2 (Bruker,2016/2) was used for absorption correction.
wR2(int) was 0.1036 before and 0.0835 after correction.
The Ratio of minimum to maximum transmission is 0.7756.
The \l/2 correction factor is Not present.
;
_exptl_crystal_colour 'metallic yellowish yellow'
_exptl_crystal_colour_lustre metallic
_exptl_crystal_colour_modifier yellowish
_exptl_crystal_colour_primary yellow
_exptl_crystal_density_diffrn 1.560
_exptl_crystal_description plate
_exptl_crystal_F_000 2536
_exptl_crystal_size_max 0.07
_exptl_crystal_size_mid 0.06
_exptl_crystal_size_min 0.05
_refine_diff_density_max 1.395
_refine_diff_density_min -1.822
_refine_diff_density_rms 0.139
_refine_ls_extinction_method none
_refine_ls_goodness_of_fit_ref 1.021
_refine_ls_hydrogen_treatment mixed
_refine_ls_matrix_type full
_refine_ls_number_parameters 689
_refine_ls_number_reflns 9469
_refine_ls_number_restraints 9
_refine_ls_restrained_S_all 1.021
_refine_ls_R_factor_all 0.1180
_refine_ls_R_factor_gt 0.0677
_refine_ls_shift/su_max 0.001
_refine_ls_shift/su_mean 0.000
_refine_ls_structure_factor_coef Fsqd
_refine_ls_weighting_details 'w=1/[\s^2^(Fo^2^)+(0.0955P)^2^+16.4185P] where P=(Fo^2^+2Fc^2^)/3'
_refine_ls_weighting_scheme calc
_refine_ls_wR_factor_gt 0.1666
_refine_ls_wR_factor_ref 0.1959
_reflns_Friedel_coverage 0.000
_reflns_number_gt 6106
_reflns_number_total 9469
_reflns_threshold_expression 'I > 2\s(I)'
_cod_data_source_file d4dt03050h2.cif
_cod_data_source_block mo_vj12_test_0m
_cod_database_code 7717975
_shelx_shelxl_version_number 2019/1
_shelx_space_group_comment
;
The symmetry employed for this shelxl refinement is uniquely defined
by the following loop, which should always be used as a source of
symmetry information in preference to the above space-group names.
They are only intended as comments.
;
_shelx_estimated_absorpt_t_max 0.894
_shelx_estimated_absorpt_t_min 0.856
_olex2_refinement_description
;
1. Restrained distances
 O8-H8
 0.87 with sigma of 0.01
 C48-H8
 1.912663 with sigma of 0.02
 Y1-H8
 2.915918 with sigma of 0.02
2. Uiso/Uaniso restraints and constraints
Uanis(C50) \\sim Ueq: with sigma of 0.015 and sigma for terminal atoms of 0.03
Uanis(S1) = Uanis(O10)
Uanis(F2) = Uanis(C50) = Uanis(F3) = Uanis(C50) = Uanis(F1) = Uanis(C50)
3.a Aromatic/amide H refined with riding coordinates:
 N1(H1), C36(H36), C12(H12), C40(H40), C6(H6), C37(H37), C16(H16), C43(H43),
 C47(H47), C15(H15), C5(H5), C29(H29), C20(H20), C30(H30), C4(H4), C46(H46),
 C19(H19), C28(H28), C13(H13), C23(H23), C45(H45), C22(H22), C39(H39), C14(H14),
  C21(H21), C44(H44), C38(H38)
3.b Idealised Me refined as rotating group:
 C1(H1A,H1B,H1C), C33(H33A,H33B,H33C), C25(H25A,H25B,H25C), C48(H48A,H48B,
 H48C), C9(H9A,H9B,H9C), C49(H49A,H49B,H49C)
3.c Idealised tetrahedral OH refined as rotating group:
 O9(H9)
;
_smtbx_masks_void_probe_radius 1.2
_smtbx_masks_void_truncation_radius 1.2
_olex2_submission_special_instructions 'No special instructions were received'

loop_
_space_group_symop_operation_xyz
'x, y, z'
'-x+1/2, y+1/2, -z+1/2'
'-x, -y, -z'
'x-1/2, -y-1/2, z-1/2'

loop_
_atom_site_label
_atom_site_type_symbol
_atom_site_fract_x
_atom_site_fract_y
_atom_site_fract_z
_atom_site_U_iso_or_equiv
_atom_site_adp_type
_atom_site_occupancy
_atom_site_site_symmetry_order
_atom_site_calc_flag
_atom_site_refinement_flags_posn
_atom_site_refinement_flags_adp
_atom_site_refinement_flags_occupancy
_atom_site_disorder_assembly
_atom_site_disorder_group
Y2 Y 0.15328(5) 0.38685(2) 0.68821(5) 0.01511(19) Uani 1 1 d . . . . .
Y1 Y 0.28025(5) 0.50553(2) 0.91313(5) 0.01408(18) Uani 1 1 d D . . . .
S1 S 0.0624(2) 0.29334(10) 0.3384(2) 0.0582(7) Uani 1 1 d . . . . .
O6 O 0.3376(4) 0.37758(16) 0.7202(4) 0.0189(11) Uani 1 1 d . . . . .
O2 O 0.3800(4) 0.43975(16) 0.9720(3) 0.0163(10) Uani 1 1 d . . . . .
O1 O 0.3767(4) 0.53248(16) 0.8187(4) 0.0185(11) Uani 1 1 d . . . . .
O7 O 0.1324(4) 0.33797(17) 0.7990(4) 0.0219(12) Uani 1 1 d . . . . .
O5 O 0.0367(4) 0.44508(16) 0.7164(4) 0.0201(11) Uani 1 1 d . . . . .
O4 O 0.1006(4) 0.50356(16) 0.8182(3) 0.0177(11) Uani 1 1 d . . . . .
O3 O 0.2126(4) 0.45013(16) 0.7936(4) 0.0188(11) Uani 1 1 d . . . . .
O9 O 0.1619(4) 0.32287(18) 0.5886(4) 0.0247(12) Uani 1 1 d . . . . .
H9 H 0.116261 0.323490 0.534856 0.037 Uiso 1 1 calc R U . . .
O8 O 0.4236(4) 0.54057(17) 1.0263(4) 0.0205(11) Uani 1 1 d D . . . .
H8 H 0.484(3) 0.550(3) 1.0165(19) 0.031 Uiso 1 1 d D U . . .
O10 O 0.0206(6) 0.3176(3) 0.4054(5) 0.0582(7) Uani 1 1 d . . . . .
N9 N -0.0271(5) 0.35066(19) 0.6489(4) 0.0167(13) Uani 1 1 d . . . . .
N1 N 0.3116(5) 0.6065(2) 0.8109(4) 0.0187(13) Uani 1 1 d . . . . .
H1 H 0.308830 0.635601 0.792052 0.022 Uiso 1 1 calc R U . . .
N10 N -0.0473(5) 0.3205(2) 0.7140(4) 0.0189(13) Uani 1 1 d . . . . .
N2 N 0.2560(4) 0.5898(2) 0.8697(4) 0.0166(13) Uani 1 1 d . . . . .
N3 N 0.1779(4) 0.55271(18) 0.9954(4) 0.0147(12) Uani 1 1 d . . . . .
N6 N 0.3455(5) 0.4275(2) 0.6006(4) 0.0204(14) Uani 1 1 d . . . . .
N7 N 0.2333(5) 0.42699(19) 0.5805(4) 0.0181(13) Uani 1 1 d . . . . .
N5 N 0.2657(5) 0.42014(19) 1.0583(4) 0.0183(13) Uani 1 1 d . . . . .
N4 N 0.2284(4) 0.46506(19) 1.0359(4) 0.0169(13) Uani 1 1 d . . . . .
N8 N 0.0256(5) 0.4085(2) 0.5358(4) 0.0187(13) Uani 1 1 d . . . . .
C17 C 0.3702(5) 0.5733(2) 0.7858(5) 0.0140(15) Uani 1 1 d . . . . .
C18 C 0.4259(5) 0.5846(2) 0.7165(5) 0.0168(15) Uani 1 1 d . . . . .
C7 C 0.1318(5) 0.5313(2) 1.0542(5) 0.0177(16) Uani 1 1 d . . . . .
C41 C 0.3894(6) 0.3989(2) 0.6727(5) 0.0188(16) Uani 1 1 d . . . . .
C35 C 0.0279(6) 0.2912(2) 0.8701(5) 0.0167(15) Uani 1 1 d . . . . .
C10 C 0.3420(5) 0.4101(2) 1.0197(5) 0.0164(15) Uani 1 1 d . . . . .
C32 C -0.1056(6) 0.3603(2) 0.5752(5) 0.0203(16) Uani 1 1 d . . . . .
C11 C 0.3879(5) 0.3625(2) 1.0328(5) 0.0175(16) Uani 1 1 d . . . . .
C42 C 0.5081(6) 0.3908(3) 0.6966(5) 0.0229(17) Uani 1 1 d . . . . .
C36 C -0.0728(6) 0.2710(2) 0.8662(6) 0.0195(16) Uani 1 1 d . . . . .
H36 H -0.133079 0.272834 0.810752 0.023 Uiso 1 1 calc R U . . .
C34 C 0.0404(6) 0.3181(2) 0.7888(5) 0.0169(15) Uani 1 1 d . . . . .
C12 C 0.3724(6) 0.3338(3) 1.1032(6) 0.0237(17) Uani 1 1 d . . . . .
H12 H 0.334143 0.345158 1.143508 0.028 Uiso 1 1 calc R U . . .
C40 C 0.1149(6) 0.2881(3) 0.9522(6) 0.0247(18) Uani 1 1 d . . . . .
H40 H 0.183285 0.301300 0.954900 0.030 Uiso 1 1 calc R U . . .
C6 C 0.0543(6) 0.5532(2) 1.0868(6) 0.0220(17) Uani 1 1 d . . . . .
H6 H 0.023810 0.537813 1.128681 0.026 Uiso 1 1 calc R U . . .
C37 C -0.0827(6) 0.2484(3) 0.9445(6) 0.0269(19) Uani 1 1 d . . . . .
H37 H -0.150088 0.234176 0.941833 0.032 Uiso 1 1 calc R U . . .
C16 C 0.4447(6) 0.3462(3) 0.9752(6) 0.0272(18) Uani 1 1 d . . . . .
H16 H 0.455606 0.365745 0.928010 0.033 Uiso 1 1 calc R U . . .
C24 C 0.1131(6) 0.4662(2) 0.7748(5) 0.0173(15) Uani 1 1 d . . . . .
C26 C 0.1748(6) 0.4480(2) 0.5058(5) 0.0194(16) Uani 1 1 d . . . . .
C43 C 0.5526(6) 0.3523(3) 0.7505(6) 0.0280(19) Uani 1 1 d . . . . .
H43 H 0.506035 0.331333 0.768817 0.034 Uiso 1 1 calc R U . . .
C47 C 0.5763(6) 0.4214(3) 0.6701(6) 0.0241(17) Uani 1 1 d . . . . .
H47 H 0.546829 0.447748 0.632602 0.029 Uiso 1 1 calc R U . . .
C2 C 0.2101(6) 0.6192(2) 0.9106(5) 0.0189(16) Uani 1 1 d . . . . .
C15 C 0.4861(7) 0.3009(3) 0.9859(6) 0.030(2) Uani 1 1 d . . . . .
H15 H 0.524485 0.289430 0.945826 0.036 Uiso 1 1 calc R U . . .
C5 C 0.0227(6) 0.5984(2) 1.0563(6) 0.0230(17) Uani 1 1 d . . . . .
H5 H -0.033240 0.613438 1.074358 0.028 Uiso 1 1 calc R U . . .
C29 C -0.1279(7) 0.4485(3) 0.3847(6) 0.034(2) Uani 1 1 d . . . . .
H29 H -0.180629 0.463588 0.334542 0.041 Uiso 1 1 calc R U . . .
C8 C 0.1690(5) 0.4830(2) 1.0819(5) 0.0167(15) Uani 1 1 d . . . . .
C1 C 0.2146(6) 0.6708(2) 0.9039(6) 0.0248(18) Uani 1 1 d . . . . .
H1A H 0.281671 0.679831 0.890890 0.037 Uiso 1 1 calc R U . . .
H1B H 0.213725 0.684698 0.963181 0.037 Uiso 1 1 calc R U . . .
H1C H 0.151451 0.681781 0.853355 0.037 Uiso 1 1 calc R U . . .
C20 C 0.5030(7) 0.5579(3) 0.6001(6) 0.0292(19) Uani 1 1 d . . . . .
H20 H 0.520522 0.533136 0.565448 0.035 Uiso 1 1 calc R U . . .
C30 C -0.1596(7) 0.4151(3) 0.4380(6) 0.0297(19) Uani 1 1 d . . . . .
H30 H -0.233654 0.405827 0.423062 0.036 Uiso 1 1 calc R U . . .
C33 C -0.2177(6) 0.3388(3) 0.5483(6) 0.0272(18) Uani 1 1 d . . . . .
H33A H -0.271142 0.362581 0.550914 0.041 Uiso 1 1 calc R U . . .
H33B H -0.218703 0.313616 0.591893 0.041 Uiso 1 1 calc R U . . .
H33C H -0.235973 0.326365 0.484707 0.041 Uiso 1 1 calc R U . . .
C4 C 0.0728(6) 0.6212(2) 1.0000(5) 0.0195(16) Uani 1 1 d . . . . .
H4 H 0.054869 0.652535 0.981453 0.023 Uiso 1 1 calc R U . . .
C46 C 0.6886(6) 0.4134(3) 0.6989(6) 0.031(2) Uani 1 1 d . . . . .
H46 H 0.735156 0.434562 0.681113 0.037 Uiso 1 1 calc R U . . .
C19 C 0.4545(6) 0.5484(3) 0.6686(6) 0.0237(17) Uani 1 1 d . . . . .
H19 H 0.441133 0.517134 0.682421 0.028 Uiso 1 1 calc R U . . .
C28 C -0.0179(7) 0.4597(3) 0.4057(6) 0.0288(19) Uani 1 1 d . . . . .
H28 H 0.005115 0.481371 0.367848 0.035 Uiso 1 1 calc R U . . .
C13 C 0.4135(6) 0.2888(3) 1.1135(6) 0.0246(17) Uani 1 1 d . . . . .
H13 H 0.402145 0.268967 1.160189 0.030 Uiso 1 1 calc R U . . .
C23 C 0.4483(6) 0.6302(3) 0.6975(6) 0.0248(18) Uani 1 1 d . . . . .
H23 H 0.428985 0.655209 0.730659 0.030 Uiso 1 1 calc R U . . .
C3 C 0.1503(5) 0.5971(2) 0.9710(5) 0.0148(15) Uani 1 1 d . . . . .
C31 C -0.0792(6) 0.3954(2) 0.5148(5) 0.0193(16) Uani 1 1 d . . . . .
C45 C 0.7321(7) 0.3757(3) 0.7520(6) 0.033(2) Uani 1 1 d . . . . .
H45 H 0.808667 0.370885 0.771415 0.040 Uiso 1 1 calc R U . . .
C22 C 0.4984(7) 0.6393(3) 0.6308(6) 0.031(2) Uani 1 1 d . . . . .
H22 H 0.514047 0.670453 0.618273 0.037 Uiso 1 1 calc R U . . .
C27 C 0.0569(6) 0.4396(3) 0.4807(5) 0.0225(17) Uani 1 1 d . . . . .
C25 C 0.2219(7) 0.4773(3) 0.4454(6) 0.0285(19) Uani 1 1 d . . . . .
H25A H 0.296715 0.486041 0.480713 0.043 Uiso 1 1 calc R U . . .
H25B H 0.177748 0.505386 0.426245 0.043 Uiso 1 1 calc R U . . .
H25C H 0.222176 0.459504 0.389893 0.043 Uiso 1 1 calc R U . . .
C39 C 0.1023(7) 0.2660(3) 1.0302(6) 0.0277(18) Uani 1 1 d . . . . .
H39 H 0.161709 0.264480 1.086348 0.033 Uiso 1 1 calc R U . . .
C14 C 0.4706(7) 0.2728(3) 1.0560(6) 0.033(2) Uani 1 1 d . . . . .
H14 H 0.499824 0.242180 1.064266 0.039 Uiso 1 1 calc R U . . .
C48 C 0.4339(6) 0.5442(3) 1.1223(5) 0.0263(18) Uani 1 1 d D . . . .
H48A H 0.383015 0.567721 1.131106 0.039 Uiso 1 1 calc R U . . .
H48B H 0.508620 0.553327 1.157177 0.039 Uiso 1 1 calc R U . . .
H48C H 0.417400 0.514082 1.145308 0.039 Uiso 1 1 calc R U . . .
C21 C 0.5257(7) 0.6032(3) 0.5822(6) 0.033(2) Uani 1 1 d . . . . .
H21 H 0.560362 0.609490 0.536186 0.040 Uiso 1 1 calc R U . . .
C44 C 0.6646(6) 0.3438(3) 0.7782(6) 0.035(2) Uani 1 1 d . . . . .
H44 H 0.694337 0.317018 0.814078 0.042 Uiso 1 1 calc R U . . .
C9 C 0.1405(7) 0.4589(3) 1.1590(6) 0.0258(18) Uani 1 1 d . . . . .
H9A H 0.162579 0.426218 1.161198 0.039 Uiso 1 1 calc R U . . .
H9B H 0.061686 0.460776 1.147739 0.039 Uiso 1 1 calc R U . . .
H9C H 0.178530 0.473952 1.218623 0.039 Uiso 1 1 calc R U . . .
C49 C 0.2568(7) 0.2985(3) 0.5855(7) 0.039(2) Uani 1 1 d . . . . .
H49A H 0.235390 0.269232 0.551385 0.058 Uiso 1 1 calc R U . . .
H49B H 0.303001 0.291876 0.649338 0.058 Uiso 1 1 calc R U . . .
H49C H 0.297219 0.317685 0.553649 0.058 Uiso 1 1 calc R U . . .
O12 O -0.0200(8) 0.2748(4) 0.2577(7) 0.100(3) Uani 1 1 d . . . . .
C38 C 0.0032(7) 0.2459(3) 1.0265(6) 0.030(2) Uani 1 1 d . . . . .
H38 H -0.005423 0.230723 1.079817 0.036 Uiso 1 1 calc R U . . .
O11 O 0.1536(7) 0.2625(3) 0.3756(8) 0.089(3) Uani 1 1 d . . . . .
F1 F 0.1935(9) 0.3644(3) 0.3610(8) 0.126(2) Uani 1 1 d . . . . .
F2 F 0.0393(9) 0.3738(4) 0.2553(8) 0.126(2) Uani 1 1 d . . . . .
F3 F 0.1648(9) 0.3304(3) 0.2309(8) 0.126(2) Uani 1 1 d . . . . .
C50 C 0.1105(19) 0.3396(7) 0.2962(16) 0.126(2) Uani 1 1 d . U . . .

loop_
_atom_site_aniso_label
_atom_site_aniso_U_11
_atom_site_aniso_U_22
_atom_site_aniso_U_33
_atom_site_aniso_U_23
_atom_site_aniso_U_13
_atom_site_aniso_U_12
Y2 0.0147(3) 0.0143(3) 0.0171(4) 0.0002(3) 0.0062(3) 0.0001(3)
Y1 0.0123(3) 0.0136(3) 0.0183(4) -0.0009(3) 0.0076(3) -0.0005(3)
S1 0.0559(16) 0.0614(17) 0.0592(18) -0.0043(14) 0.0205(14) 0.0005(13)
O6 0.015(2) 0.022(3) 0.022(3) 0.003(2) 0.011(2) 0.004(2)
O2 0.013(2) 0.017(2) 0.020(3) 0.003(2) 0.007(2) -0.0003(19)
O1 0.019(3) 0.017(3) 0.022(3) -0.001(2) 0.010(2) 0.002(2)
O7 0.015(3) 0.024(3) 0.028(3) 0.001(2) 0.009(2) 0.000(2)
O5 0.014(2) 0.018(3) 0.028(3) -0.007(2) 0.006(2) 0.000(2)
O4 0.015(2) 0.018(3) 0.021(3) -0.003(2) 0.006(2) -0.001(2)
O3 0.012(2) 0.018(3) 0.026(3) -0.005(2) 0.006(2) -0.0018(19)
O9 0.028(3) 0.021(3) 0.031(3) -0.010(3) 0.017(3) -0.001(2)
O8 0.014(2) 0.027(3) 0.023(3) -0.001(2) 0.009(2) -0.001(2)
O10 0.0559(16) 0.0614(17) 0.0592(18) -0.0043(14) 0.0205(14) 0.0005(13)
N9 0.020(3) 0.012(3) 0.019(3) 0.002(2) 0.008(3) 0.002(2)
N1 0.020(3) 0.018(3) 0.022(4) 0.006(3) 0.013(3) -0.002(2)
N10 0.025(3) 0.014(3) 0.020(4) 0.003(3) 0.010(3) 0.000(2)
N2 0.014(3) 0.018(3) 0.019(3) 0.002(3) 0.008(3) 0.000(2)
N3 0.015(3) 0.010(3) 0.020(3) -0.001(2) 0.007(3) -0.001(2)
N6 0.013(3) 0.025(3) 0.024(4) 0.003(3) 0.006(3) -0.001(2)
N7 0.024(3) 0.014(3) 0.018(3) -0.002(3) 0.009(3) -0.002(2)
N5 0.020(3) 0.012(3) 0.024(4) 0.005(3) 0.008(3) 0.003(2)
N4 0.015(3) 0.015(3) 0.023(4) 0.000(3) 0.009(3) 0.001(2)
N8 0.019(3) 0.019(3) 0.018(3) -0.002(3) 0.006(3) -0.001(3)
C17 0.013(3) 0.017(4) 0.013(4) 0.001(3) 0.005(3) -0.002(3)
C18 0.014(3) 0.018(4) 0.021(4) -0.003(3) 0.009(3) -0.004(3)
C7 0.013(3) 0.017(4) 0.025(4) -0.003(3) 0.008(3) -0.001(3)
C41 0.014(3) 0.020(4) 0.026(4) -0.004(3) 0.012(3) -0.003(3)
C35 0.019(4) 0.011(3) 0.025(4) 0.001(3) 0.014(3) 0.004(3)
C10 0.012(3) 0.017(4) 0.020(4) 0.003(3) 0.003(3) -0.003(3)
C32 0.020(4) 0.018(4) 0.023(4) -0.002(3) 0.007(3) 0.001(3)
C11 0.010(3) 0.014(4) 0.028(4) -0.001(3) 0.005(3) -0.001(3)
C42 0.023(4) 0.025(4) 0.024(4) -0.007(3) 0.011(3) 0.005(3)
C36 0.022(4) 0.014(4) 0.028(4) -0.002(3) 0.014(3) -0.001(3)
C34 0.021(4) 0.014(3) 0.021(4) 0.000(3) 0.013(3) 0.003(3)
C12 0.019(4) 0.024(4) 0.028(5) 0.006(3) 0.007(3) 0.001(3)
C40 0.029(4) 0.018(4) 0.032(5) 0.003(3) 0.017(4) 0.001(3)
C6 0.024(4) 0.019(4) 0.029(5) -0.002(3) 0.016(4) -0.002(3)
C37 0.028(4) 0.018(4) 0.043(5) -0.001(4) 0.023(4) -0.006(3)
C16 0.027(4) 0.021(4) 0.037(5) 0.003(4) 0.014(4) 0.001(3)
C24 0.019(4) 0.018(4) 0.017(4) 0.002(3) 0.009(3) 0.000(3)
C26 0.024(4) 0.018(4) 0.018(4) -0.001(3) 0.009(3) -0.003(3)
C43 0.020(4) 0.032(5) 0.036(5) 0.004(4) 0.014(4) 0.002(3)
C47 0.022(4) 0.025(4) 0.028(5) -0.002(3) 0.010(4) 0.001(3)
C2 0.017(4) 0.022(4) 0.019(4) -0.001(3) 0.008(3) 0.002(3)
C15 0.033(5) 0.020(4) 0.043(6) -0.002(4) 0.019(4) 0.006(3)
C5 0.024(4) 0.018(4) 0.035(5) -0.004(3) 0.021(4) 0.000(3)
C29 0.032(5) 0.025(4) 0.039(6) 0.011(4) 0.003(4) -0.003(4)
C8 0.016(4) 0.018(4) 0.019(4) 0.003(3) 0.010(3) -0.001(3)
C1 0.033(4) 0.012(4) 0.037(5) 0.000(3) 0.022(4) 0.000(3)
C20 0.032(5) 0.036(5) 0.025(5) -0.005(4) 0.017(4) -0.004(4)
C30 0.026(4) 0.036(5) 0.022(5) 0.004(4) -0.001(4) -0.003(4)
C33 0.023(4) 0.036(5) 0.024(5) 0.000(4) 0.008(4) -0.008(3)
C4 0.023(4) 0.010(4) 0.028(4) -0.002(3) 0.012(3) 0.002(3)
C46 0.018(4) 0.043(5) 0.035(5) -0.012(4) 0.014(4) -0.004(4)
C19 0.026(4) 0.022(4) 0.027(5) 0.002(3) 0.015(4) 0.008(3)
C28 0.032(4) 0.028(4) 0.023(5) 0.007(4) 0.004(4) -0.002(3)
C13 0.024(4) 0.019(4) 0.030(5) 0.004(3) 0.007(4) 0.003(3)
C23 0.024(4) 0.024(4) 0.029(5) 0.001(4) 0.014(4) -0.004(3)
C3 0.015(3) 0.011(3) 0.021(4) 0.000(3) 0.009(3) 0.001(3)
C31 0.017(4) 0.018(4) 0.020(4) -0.001(3) 0.002(3) -0.003(3)
C45 0.022(4) 0.045(5) 0.031(5) -0.001(4) 0.006(4) 0.007(4)
C22 0.032(5) 0.026(5) 0.036(5) 0.006(4) 0.012(4) -0.004(4)
C27 0.029(4) 0.021(4) 0.020(4) 0.002(3) 0.011(4) 0.003(3)
C25 0.029(4) 0.032(5) 0.025(5) 0.011(4) 0.009(4) -0.001(3)
C39 0.030(4) 0.024(4) 0.030(5) 0.001(4) 0.012(4) 0.004(3)
C14 0.031(5) 0.023(4) 0.042(6) 0.004(4) 0.010(4) 0.009(4)
C48 0.018(4) 0.042(5) 0.020(4) -0.007(4) 0.007(3) 0.000(3)
C21 0.033(5) 0.046(5) 0.025(5) -0.002(4) 0.016(4) -0.009(4)
C44 0.022(4) 0.050(6) 0.036(5) 0.007(4) 0.014(4) 0.013(4)
C9 0.034(4) 0.026(4) 0.025(5) 0.007(3) 0.019(4) 0.004(3)
C49 0.047(5) 0.027(5) 0.049(6) -0.010(4) 0.025(5) 0.001(4)
O12 0.093(7) 0.107(8) 0.077(7) -0.007(6) -0.010(6) -0.038(6)
C38 0.040(5) 0.029(4) 0.031(5) 0.005(4) 0.025(4) 0.007(4)
O11 0.061(5) 0.083(6) 0.124(9) 0.016(6) 0.030(6) 0.025(5)
F1 0.152(5) 0.108(4) 0.136(5) -0.015(4) 0.070(4) -0.028(4)
F2 0.152(5) 0.108(4) 0.136(5) -0.015(4) 0.070(4) -0.028(4)
F3 0.152(5) 0.108(4) 0.136(5) -0.015(4) 0.070(4) -0.028(4)
C50 0.152(5) 0.108(4) 0.136(5) -0.015(4) 0.070(4) -0.028(4)

loop_
_atom_type_symbol
_atom_type_description
_atom_type_scat_dispersion_real
_atom_type_scat_dispersion_imag
_atom_type_scat_source
C C 0.0033 0.0016 'International Tables Vol C Tables 4.2.6.8 and 6.1.1.4'
H H 0.0000 0.0000 'International Tables Vol C Tables 4.2.6.8 and 6.1.1.4'
F F 0.0171 0.0103 'International Tables Vol C Tables 4.2.6.8 and 6.1.1.4'
N N 0.0061 0.0033 'International Tables Vol C Tables 4.2.6.8 and 6.1.1.4'
O O 0.0106 0.0060 'International Tables Vol C Tables 4.2.6.8 and 6.1.1.4'
S S 0.1246 0.1234 'International Tables Vol C Tables 4.2.6.8 and 6.1.1.4'
Y Y -2.7962 3.5667 'International Tables Vol C Tables 4.2.6.8 and 6.1.1.4'

loop_
_geom_angle_atom_site_label_1
_geom_angle_atom_site_label_2
_geom_angle_atom_site_label_3
_geom_angle
_geom_angle_site_symmetry_1
_geom_angle_site_symmetry_3
_geom_angle_publ_flag
O6 Y2 O5 135.90(17) . . ?
O6 Y2 O3 81.35(16) . . ?
O6 Y2 O9 78.25(18) . . ?
O6 Y2 N9 148.07(18) . . ?
O6 Y2 N7 64.70(19) . . ?
O6 Y2 N8 125.40(18) . . ?
O6 Y2 C24 109.38(19) . . ?
O7 Y2 O6 97.22(17) . . ?
O7 Y2 O5 94.59(17) . . ?
O7 Y2 O3 94.09(18) . . ?
O7 Y2 O9 91.33(19) . . ?
O7 Y2 N9 65.97(19) . . ?
O7 Y2 N7 161.31(19) . . ?
O7 Y2 N8 130.38(19) . . ?
O7 Y2 C24 94.80(19) . . ?
O5 Y2 O3 55.47(16) . . ?
O5 Y2 O9 143.80(18) . . ?
O5 Y2 N9 74.63(17) . . ?
O5 Y2 N7 101.84(18) . . ?
O5 Y2 N8 73.06(19) . . ?
O5 Y2 C24 27.06(18) . . ?
O3 Y2 O9 159.39(16) . . ?
O3 Y2 N9 124.87(17) . . ?
O3 Y2 N7 88.04(18) . . ?
O3 Y2 N8 114.44(18) . . ?
O3 Y2 C24 28.40(18) . . ?
O9 Y2 N9 75.38(18) . . ?
O9 Y2 N7 80.69(18) . . ?
O9 Y2 N8 76.0(2) . . ?
O9 Y2 C24 169.5(2) . . ?
N9 Y2 N7 127.0(2) . . ?
N9 Y2 N8 64.42(19) . . ?
N9 Y2 C24 99.32(19) . . ?
N7 Y2 C24 95.83(19) . . ?
N8 Y2 N7 64.2(2) . . ?
N8 Y2 C24 93.5(2) . . ?
O2 Y1 O4 123.37(16) . . ?
O2 Y1 O3 76.70(17) . . ?
O2 Y1 O8 81.40(17) . . ?
O2 Y1 N2 154.72(17) . . ?
O2 Y1 N3 125.36(18) . . ?
O2 Y1 N4 64.55(17) . . ?
O2 Y1 C24 99.72(19) . . ?
O1 Y1 O2 99.73(16) . . ?
O1 Y1 O4 104.97(17) . . ?
O1 Y1 O3 84.25(17) . . ?
O1 Y1 O8 81.11(17) . . ?
O1 Y1 N2 63.89(17) . . ?
O1 Y1 N3 126.91(17) . . ?
O1 Y1 N4 163.00(18) . . ?
O1 Y1 C24 96.89(19) . . ?
O4 Y1 O3 56.61(16) . . ?
O4 Y1 O8 151.79(17) . . ?
O4 Y1 N2 80.92(18) . . ?
O4 Y1 N3 74.57(18) . . ?
O4 Y1 N4 89.89(18) . . ?
O4 Y1 C24 28.08(18) . . ?
O3 Y1 N2 117.88(19) . . ?
O3 Y1 N3 128.46(17) . . ?
O3 Y1 N4 97.53(18) . . ?
O3 Y1 C24 28.63(18) . . ?
O8 Y1 O3 151.11(16) . . ?
O8 Y1 N2 77.21(19) . . ?
O8 Y1 N3 79.84(18) . . ?
O8 Y1 N4 89.71(19) . . ?
O8 Y1 C24 177.86(19) . . ?
N2 Y1 C24 101.3(2) . . ?
N3 Y1 N2 63.71(18) . . ?
N3 Y1 C24 100.9(2) . . ?
N4 Y1 N2 128.05(18) . . ?
N4 Y1 N3 64.54(18) . . ?
N4 Y1 C24 92.4(2) . . ?
O10 S1 C50 98.2(8) . . ?
O12 S1 O10 114.9(6) . . ?
O12 S1 C50 103.7(9) . . ?
O11 S1 O10 117.2(6) . . ?
O11 S1 O12 113.6(6) . . ?
O11 S1 C50 106.4(9) . . ?
C41 O6 Y2 121.0(4) . . ?
C10 O2 Y1 119.1(4) . . ?
C17 O1 Y1 124.8(4) . . ?
C34 O7 Y2 120.4(5) . . ?
C24 O5 Y2 93.6(4) . . ?
C24 O4 Y1 94.3(4) . . ?
Y1 O3 Y2 172.6(2) . . ?
C24 O3 Y2 92.0(4) . . ?
C24 O3 Y1 91.9(4) . . ?
Y2 O9 H9 115.5 . . ?
C49 O9 Y2 127.2(5) . . ?
C49 O9 H9 109.5 . . ?
Y1 O8 H8 123.7(15) . . ?
C48 O8 Y1 125.7(4) . . ?
C48 O8 H8 110.0(16) . . ?
N10 N9 Y2 117.7(4) . . ?
C32 N9 Y2 123.8(5) . . ?
C32 N9 N10 118.3(6) . . ?
N2 N1 H1 123.8 . . ?
C17 N1 H1 123.8 . . ?
C17 N1 N2 112.4(5) . . ?
C34 N10 N9 109.4(6) . . ?
N1 N2 Y1 117.0(4) . . ?
C2 N2 Y1 123.2(5) . . ?
C2 N2 N1 118.8(6) . . ?
C7 N3 Y1 119.1(4) . . ?
C3 N3 Y1 121.4(4) . . ?
C3 N3 C7 118.4(6) . . ?
C41 N6 N7 108.8(5) . . ?
N6 N7 Y2 119.0(4) . . ?
C26 N7 Y2 122.6(5) . . ?
C26 N7 N6 118.3(6) . . ?
C10 N5 N4 110.3(6) . . ?
N5 N4 Y1 118.2(4) . . ?
C8 N4 Y1 124.2(5) . . ?
C8 N4 N5 117.6(6) . . ?
C31 N8 Y2 119.1(5) . . ?
C31 N8 C27 120.4(6) . . ?
C27 N8 Y2 119.6(5) . . ?
O1 C17 N1 121.6(6) . . ?
O1 C17 C18 119.5(6) . . ?
N1 C17 C18 118.9(6) . . ?
C19 C18 C17 118.1(6) . . ?
C19 C18 C23 119.8(7) . . ?
C23 C18 C17 122.1(6) . . ?
N3 C7 C6 122.0(6) . . ?
N3 C7 C8 116.0(6) . . ?
C6 C7 C8 122.0(6) . . ?
O6 C41 N6 125.8(6) . . ?
O6 C41 C42 118.0(7) . . ?
N6 C41 C42 116.2(6) . . ?
C36 C35 C34 120.6(7) . . ?
C40 C35 C36 119.5(7) . . ?
C40 C35 C34 119.8(6) . . ?
O2 C10 N5 124.0(6) . . ?
O2 C10 C11 118.3(6) . . ?
N5 C10 C11 117.8(6) . . ?
N9 C32 C33 125.5(7) . . ?
N9 C32 C31 114.3(6) . . ?
C31 C32 C33 120.2(7) . . ?
C12 C11 C10 119.9(6) . . ?
C16 C11 C10 120.0(7) . . ?
C16 C11 C12 120.1(7) . . ?
C43 C42 C41 118.6(7) . . ?
C43 C42 C47 119.3(7) . . ?
C47 C42 C41 122.1(7) . . ?
C35 C36 H36 120.5 . . ?
C37 C36 C35 119.0(7) . . ?
C37 C36 H36 120.5 . . ?
O7 C34 N10 126.4(6) . . ?
O7 C34 C35 117.5(6) . . ?
N10 C34 C35 116.1(6) . . ?
C11 C12 H12 120.2 . . ?
C13 C12 C11 119.5(7) . . ?
C13 C12 H12 120.2 . . ?
C35 C40 H40 119.8 . . ?
C39 C40 C35 120.4(7) . . ?
C39 C40 H40 119.8 . . ?
C7 C6 H6 120.8 . . ?
C7 C6 C5 118.4(7) . . ?
C5 C6 H6 120.8 . . ?
C36 C37 H37 119.2 . . ?
C38 C37 C36 121.5(7) . . ?
C38 C37 H37 119.2 . . ?
C11 C16 H16 119.9 . . ?
C11 C16 C15 120.3(8) . . ?
C15 C16 H16 119.9 . . ?
Y1 C24 Y2 118.8(2) . . ?
O5 C24 Y2 59.3(3) . . ?
O5 C24 Y1 174.6(5) . . ?
O5 C24 O4 124.2(6) . . ?
O5 C24 O3 119.0(6) . . ?
O4 C24 Y2 176.5(5) . . ?
O4 C24 Y1 57.7(3) . . ?
O4 C24 O3 116.8(6) . . ?
O3 C24 Y2 59.6(3) . . ?
O3 C24 Y1 59.5(3) . . ?
N7 C26 C27 115.2(6) . . ?
N7 C26 C25 123.4(7) . . ?
C27 C26 C25 121.3(7) . . ?
C42 C43 H43 119.4 . . ?
C42 C43 C44 121.2(7) . . ?
C44 C43 H43 119.4 . . ?
C42 C47 H47 120.1 . . ?
C42 C47 C46 119.7(8) . . ?
C46 C47 H47 120.1 . . ?
N2 C2 C1 125.9(6) . . ?
N2 C2 C3 114.2(6) . . ?
C1 C2 C3 119.9(6) . . ?
C16 C15 H15 120.4 . . ?
C14 C15 C16 119.3(8) . . ?
C14 C15 H15 120.4 . . ?
C6 C5 H5 120.1 . . ?
C4 C5 C6 119.9(6) . . ?
C4 C5 H5 120.1 . . ?
C30 C29 H29 120.3 . . ?
C30 C29 C28 119.3(8) . . ?
C28 C29 H29 120.3 . . ?
N4 C8 C7 114.7(6) . . ?
N4 C8 C9 124.2(6) . . ?
C7 C8 C9 121.0(6) . . ?
C2 C1 H1A 109.5 . . ?
C2 C1 H1B 109.5 . . ?
C2 C1 H1C 109.5 . . ?
H1A C1 H1B 109.5 . . ?
H1A C1 H1C 109.5 . . ?
H1B C1 H1C 109.5 . . ?
C19 C20 H20 119.9 . . ?
C21 C20 H20 119.9 . . ?
C21 C20 C19 120.2(8) . . ?
C29 C30 H30 120.8 . . ?
C29 C30 C31 118.4(7) . . ?
C31 C30 H30 120.8 . . ?
C32 C33 H33A 109.5 . . ?
C32 C33 H33B 109.5 . . ?
C32 C33 H33C 109.5 . . ?
H33A C33 H33B 109.5 . . ?
H33A C33 H33C 109.5 . . ?
H33B C33 H33C 109.5 . . ?
C5 C4 H4 120.8 . . ?
C5 C4 C3 118.3(6) . . ?
C3 C4 H4 120.8 . . ?
C47 C46 H46 119.5 . . ?
C45 C46 C47 120.9(8) . . ?
C45 C46 H46 119.5 . . ?
C18 C19 C20 119.6(7) . . ?
C18 C19 H19 120.2 . . ?
C20 C19 H19 120.2 . . ?
C29 C28 H28 120.0 . . ?
C27 C28 C29 119.9(7) . . ?
C27 C28 H28 120.0 . . ?
C12 C13 H13 120.0 . . ?
C14 C13 C12 120.0(8) . . ?
C14 C13 H13 120.0 . . ?
C18 C23 H23 119.9 . . ?
C22 C23 C18 120.2(7) . . ?
C22 C23 H23 119.9 . . ?
N3 C3 C2 115.0(6) . . ?
N3 C3 C4 122.8(6) . . ?
C4 C3 C2 122.2(6) . . ?
N8 C31 C32 117.1(6) . . ?
N8 C31 C30 120.9(7) . . ?
C30 C31 C32 122.0(7) . . ?
C46 C45 H45 119.8 . . ?
C46 C45 C44 120.4(8) . . ?
C44 C45 H45 119.8 . . ?
C23 C22 H22 120.0 . . ?
C23 C22 C21 120.0(8) . . ?
C21 C22 H22 120.0 . . ?
N8 C27 C26 115.5(7) . . ?
N8 C27 C28 120.9(7) . . ?
C28 C27 C26 123.6(7) . . ?
C26 C25 H25A 109.5 . . ?
C26 C25 H25B 109.5 . . ?
C26 C25 H25C 109.5 . . ?
H25A C25 H25B 109.5 . . ?
H25A C25 H25C 109.5 . . ?
H25B C25 H25C 109.5 . . ?
C40 C39 H39 119.9 . . ?
C38 C39 C40 120.2(8) . . ?
C38 C39 H39 119.9 . . ?
C15 C14 H14 119.6 . . ?
C13 C14 C15 120.8(7) . . ?
C13 C14 H14 119.6 . . ?
O8 C48 H48A 109.5 . . ?
O8 C48 H48B 109.5 . . ?
O8 C48 H48C 109.5 . . ?
H48A C48 H48B 109.5 . . ?
H48A C48 H48C 109.5 . . ?
H48B C48 H48C 109.5 . . ?
C20 C21 H21 119.9 . . ?
C22 C21 C20 120.2(7) . . ?
C22 C21 H21 119.9 . . ?
C43 C44 C45 118.5(8) . . ?
C43 C44 H44 120.7 . . ?
C45 C44 H44 120.7 . . ?
C8 C9 H9A 109.5 . . ?
C8 C9 H9B 109.5 . . ?
C8 C9 H9C 109.5 . . ?
H9A C9 H9B 109.5 . . ?
H9A C9 H9C 109.5 . . ?
H9B C9 H9C 109.5 . . ?
O9 C49 H49A 109.5 . . ?
O9 C49 H49B 109.5 . . ?
O9 C49 H49C 109.5 . . ?
H49A C49 H49B 109.5 . . ?
H49A C49 H49C 109.5 . . ?
H49B C49 H49C 109.5 . . ?
C37 C38 C39 119.4(7) . . ?
C37 C38 H38 120.3 . . ?
C39 C38 H38 120.3 . . ?
F1 C50 S1 115.7(16) . . ?
F2 C50 S1 118.0(15) . . ?
F2 C50 F1 102.3(15) . . ?
F2 C50 F3 103.6(17) . . ?
F3 C50 S1 116.2(14) . . ?
F3 C50 F1 98.3(14) . . ?

loop_
_geom_bond_atom_site_label_1
_geom_bond_atom_site_label_2
_geom_bond_distance
_geom_bond_site_symmetry_2
_geom_bond_publ_flag
Y2 O6 2.293(5) . ?
Y2 O7 2.258(5) . ?
Y2 O5 2.375(5) . ?
Y2 O3 2.378(5) . ?
Y2 O9 2.396(5) . ?
Y2 N9 2.450(6) . ?
Y2 N7 2.461(6) . ?
Y2 N8 2.454(6) . ?
Y2 C24 2.755(7) . ?
Y1 O2 2.305(5) . ?
Y1 O1 2.294(5) . ?
Y1 O4 2.318(5) . ?
Y1 O3 2.358(5) . ?
Y1 O8 2.321(5) . ?
Y1 N2 2.503(6) . ?
Y1 N3 2.476(5) . ?
Y1 N4 2.444(6) . ?
Y1 C24 2.736(7) . ?
S1 O10 1.460(8) . ?
S1 O12 1.445(9) . ?
S1 O11 1.441(8) . ?
S1 C50 1.673(19) . ?
O6 C41 1.276(8) . ?
O2 C10 1.304(8) . ?
O1 C17 1.267(8) . ?
O7 C34 1.285(8) . ?
O5 C24 1.256(9) . ?
O4 C24 1.291(8) . ?
O3 C24 1.311(8) . ?
O9 H9 0.8400 . ?
O9 C49 1.424(9) . ?
O8 H8 0.875(9) . ?
O8 C48 1.413(9) . ?
N9 N10 1.392(8) . ?
N9 C32 1.280(10) . ?
N1 H1 0.8800 . ?
N1 N2 1.387(8) . ?
N1 C17 1.341(9) . ?
N10 C34 1.328(10) . ?
N2 C2 1.291(9) . ?
N3 C7 1.357(9) . ?
N3 C3 1.346(8) . ?
N6 N7 1.384(8) . ?
N6 C41 1.339(10) . ?
N7 C26 1.294(9) . ?
N5 N4 1.383(8) . ?
N5 C10 1.320(9) . ?
N4 C8 1.289(9) . ?
N8 C31 1.344(9) . ?
N8 C27 1.363(9) . ?
C17 C18 1.473(9) . ?
C18 C19 1.381(10) . ?
C18 C23 1.391(10) . ?
C7 C6 1.393(9) . ?
C7 C8 1.484(10) . ?
C41 C42 1.480(10) . ?
C35 C36 1.410(9) . ?
C35 C34 1.497(10) . ?
C35 C40 1.391(11) . ?
C10 C11 1.480(10) . ?
C32 C33 1.508(10) . ?
C32 C31 1.468(10) . ?
C11 C12 1.404(10) . ?
C11 C16 1.379(10) . ?
C42 C43 1.387(11) . ?
C42 C47 1.388(10) . ?
C36 H36 0.9500 . ?
C36 C37 1.385(11) . ?
C12 H12 0.9500 . ?
C12 C13 1.391(10) . ?
C40 H40 0.9500 . ?
C40 C39 1.388(11) . ?
C6 H6 0.9500 . ?
C6 C5 1.396(10) . ?
C37 H37 0.9500 . ?
C37 C38 1.382(12) . ?
C16 H16 0.9500 . ?
C16 C15 1.398(11) . ?
C26 C27 1.470(10) . ?
C26 C25 1.497(10) . ?
C43 H43 0.9500 . ?
C43 C44 1.397(11) . ?
C47 H47 0.9500 . ?
C47 C46 1.398(11) . ?
C2 C1 1.489(10) . ?
C2 C3 1.502(9) . ?
C15 H15 0.9500 . ?
C15 C14 1.390(12) . ?
C5 H5 0.9500 . ?
C5 C4 1.380(10) . ?
C29 H29 0.9500 . ?
C29 C30 1.391(11) . ?
C29 C28 1.394(11) . ?
C8 C9 1.491(10) . ?
C1 H1A 0.9800 . ?
C1 H1B 0.9800 . ?
C1 H1C 0.9800 . ?
C20 H20 0.9500 . ?
C20 C19 1.388(11) . ?
C20 C21 1.379(12) . ?
C30 H30 0.9500 . ?
C30 C31 1.411(11) . ?
C33 H33A 0.9800 . ?
C33 H33B 0.9800 . ?
C33 H33C 0.9800 . ?
C4 H4 0.9500 . ?
C4 C3 1.392(9) . ?
C46 H46 0.9500 . ?
C46 C45 1.361(12) . ?
C19 H19 0.9500 . ?
C28 H28 0.9500 . ?
C28 C27 1.367(11) . ?
C13 H13 0.9500 . ?
C13 C14 1.378(11) . ?
C23 H23 0.9500 . ?
C23 C22 1.376(11) . ?
C45 H45 0.9500 . ?
C45 C44 1.403(12) . ?
C22 H22 0.9500 . ?
C22 C21 1.377(12) . ?
C25 H25A 0.9800 . ?
C25 H25B 0.9800 . ?
C25 H25C 0.9800 . ?
C39 H39 0.9500 . ?
C39 C38 1.387(11) . ?
C14 H14 0.9500 . ?
C48 H48A 0.9800 . ?
C48 H48B 0.9800 . ?
C48 H48C 0.9800 . ?
C21 H21 0.9500 . ?
C44 H44 0.9500 . ?
C9 H9A 0.9800 . ?
C9 H9B 0.9800 . ?
C9 H9C 0.9800 . ?
C49 H49A 0.9800 . ?
C49 H49B 0.9800 . ?
C49 H49C 0.9800 . ?
C38 H38 0.9500 . ?
F1 C50 1.40(2) . ?
F2 C50 1.35(2) . ?
F3 C50 1.40(2) . ?

loop_
_geom_torsion_atom_site_label_1
_geom_torsion_atom_site_label_2
_geom_torsion_atom_site_label_3
_geom_torsion_atom_site_label_4
_geom_torsion
_geom_torsion_site_symmetry_1
_geom_torsion_site_symmetry_2
_geom_torsion_site_symmetry_3
_geom_torsion_site_symmetry_4
_geom_torsion_publ_flag
Y2 O6 C41 N6 -1.2(10) . . . . ?
Y2 O6 C41 C42 -179.3(5) . . . . ?
Y2 O7 C34 N10 5.1(9) . . . . ?
Y2 O7 C34 C35 -172.2(4) . . . . ?
Y2 O5 C24 O4 -179.9(6) . . . . ?
Y2 O5 C24 O3 0.4(7) . . . . ?
Y2 O3 C24 Y1 173.7(3) . . . . ?
Y2 O3 C24 O5 -0.4(7) . . . . ?
Y2 O3 C24 O4 179.9(5) . . . . ?
Y2 N9 N10 C34 1.0(7) . . . . ?
Y2 N9 C32 C33 179.9(5) . . . . ?
Y2 N9 C32 C31 -0.1(9) . . . . ?
Y2 N7 C26 C27 -10.1(9) . . . . ?
Y2 N7 C26 C25 172.6(5) . . . . ?
Y2 N8 C31 C32 -13.4(8) . . . . ?
Y2 N8 C31 C30 166.2(6) . . . . ?
Y2 N8 C27 C26 16.0(8) . . . . ?
Y2 N8 C27 C28 -166.0(6) . . . . ?
Y1 O2 C10 N5 -18.7(9) . . . . ?
Y1 O2 C10 C11 162.2(5) . . . . ?
Y1 O1 C17 N1 6.1(9) . . . . ?
Y1 O1 C17 C18 -172.3(5) . . . . ?
Y1 O4 C24 O5 174.0(6) . . . . ?
Y1 O4 C24 O3 -6.3(6) . . . . ?
Y1 O3 C24 Y2 -173.7(3) . . . . ?
Y1 O3 C24 O5 -174.1(6) . . . . ?
Y1 O3 C24 O4 6.2(6) . . . . ?
Y1 N2 C2 C1 165.5(6) . . . . ?
Y1 N2 C2 C3 -13.1(9) . . . . ?
Y1 N3 C7 C6 -165.8(6) . . . . ?
Y1 N3 C7 C8 14.3(8) . . . . ?
Y1 N3 C3 C2 -15.6(8) . . . . ?
Y1 N3 C3 C4 164.9(6) . . . . ?
Y1 N4 C8 C7 0.6(9) . . . . ?
Y1 N4 C8 C9 -177.8(6) . . . . ?
O6 C41 C42 C43 16.9(10) . . . . ?
O6 C41 C42 C47 -160.4(7) . . . . ?
O2 C10 C11 C12 162.6(7) . . . . ?
O2 C10 C11 C16 -18.3(10) . . . . ?
O1 C17 C18 C19 19.5(10) . . . . ?
O1 C17 C18 C23 -161.5(7) . . . . ?
O10 S1 C50 F1 62.0(16) . . . . ?
O10 S1 C50 F2 -59.5(17) . . . . ?
O10 S1 C50 F3 176.5(16) . . . . ?
N9 N10 C34 O7 -3.9(9) . . . . ?
N9 N10 C34 C35 173.4(5) . . . . ?
N9 C32 C31 N8 8.8(10) . . . . ?
N9 C32 C31 C30 -170.8(7) . . . . ?
N1 N2 C2 C1 -2.6(11) . . . . ?
N1 N2 C2 C3 178.8(6) . . . . ?
N1 C17 C18 C19 -158.9(7) . . . . ?
N1 C17 C18 C23 20.1(11) . . . . ?
N10 N9 C32 C33 -5.1(11) . . . . ?
N10 N9 C32 C31 175.0(6) . . . . ?
N2 N1 C17 O1 -4.0(10) . . . . ?
N2 N1 C17 C18 174.4(6) . . . . ?
N2 C2 C3 N3 18.2(9) . . . . ?
N2 C2 C3 C4 -162.3(7) . . . . ?
N3 C7 C6 C5 1.0(11) . . . . ?
N3 C7 C8 N4 -9.8(9) . . . . ?
N3 C7 C8 C9 168.7(7) . . . . ?
N6 N7 C26 C27 170.3(6) . . . . ?
N6 N7 C26 C25 -7.0(10) . . . . ?
N6 C41 C42 C43 -161.4(7) . . . . ?
N6 C41 C42 C47 21.3(10) . . . . ?
N7 N6 C41 O6 -5.2(10) . . . . ?
N7 N6 C41 C42 172.9(6) . . . . ?
N7 C26 C27 N8 -4.0(10) . . . . ?
N7 C26 C27 C28 178.1(7) . . . . ?
N5 N4 C8 C7 180.0(6) . . . . ?
N5 N4 C8 C9 1.6(11) . . . . ?
N5 C10 C11 C12 -16.5(10) . . . . ?
N5 C10 C11 C16 162.6(7) . . . . ?
N4 N5 C10 O2 3.6(10) . . . . ?
N4 N5 C10 C11 -177.3(6) . . . . ?
C17 N1 N2 Y1 0.6(7) . . . . ?
C17 N1 N2 C2 169.4(7) . . . . ?
C17 C18 C19 C20 177.4(7) . . . . ?
C17 C18 C23 C22 -178.6(7) . . . . ?
C18 C23 C22 C21 0.5(13) . . . . ?
C7 N3 C3 C2 176.4(6) . . . . ?
C7 N3 C3 C4 -3.2(11) . . . . ?
C7 C6 C5 C4 -3.9(12) . . . . ?
C41 N6 N7 Y2 8.7(7) . . . . ?
C41 N6 N7 C26 -171.7(6) . . . . ?
C41 C42 C43 C44 -177.5(8) . . . . ?
C41 C42 C47 C46 176.5(7) . . . . ?
C35 C36 C37 C38 1.2(11) . . . . ?
C35 C40 C39 C38 1.1(11) . . . . ?
C10 N5 N4 Y1 12.1(7) . . . . ?
C10 N5 N4 C8 -167.4(7) . . . . ?
C10 C11 C12 C13 178.4(7) . . . . ?
C10 C11 C16 C15 -178.6(7) . . . . ?
C32 N9 N10 C34 -174.4(6) . . . . ?
C11 C12 C13 C14 1.2(12) . . . . ?
C11 C16 C15 C14 -0.7(13) . . . . ?
C42 C43 C44 C45 1.3(13) . . . . ?
C42 C47 C46 C45 0.5(12) . . . . ?
C36 C35 C34 O7 175.9(6) . . . . ?
C36 C35 C34 N10 -1.6(9) . . . . ?
C36 C35 C40 C39 -0.9(11) . . . . ?
C36 C37 C38 C39 -1.0(12) . . . . ?
C34 C35 C36 C37 -176.7(6) . . . . ?
C34 C35 C40 C39 175.7(6) . . . . ?
C12 C11 C16 C15 0.6(12) . . . . ?
C12 C13 C14 C15 -1.4(13) . . . . ?
C40 C35 C36 C37 -0.2(10) . . . . ?
C40 C35 C34 O7 -0.6(9) . . . . ?
C40 C35 C34 N10 -178.1(6) . . . . ?
C40 C39 C38 C37 -0.1(11) . . . . ?
C6 C7 C8 N4 170.3(7) . . . . ?
C6 C7 C8 C9 -11.2(11) . . . . ?
C6 C5 C4 C3 3.4(12) . . . . ?
C16 C11 C12 C13 -0.8(11) . . . . ?
C16 C15 C14 C13 1.1(13) . . . . ?
C43 C42 C47 C46 -0.7(11) . . . . ?
C47 C42 C43 C44 -0.2(12) . . . . ?
C47 C46 C45 C44 0.6(13) . . . . ?
C5 C4 C3 N3 0.2(11) . . . . ?
C5 C4 C3 C2 -179.3(7) . . . . ?
C29 C30 C31 N8 -0.2(12) . . . . ?
C29 C30 C31 C32 179.4(7) . . . . ?
C29 C28 C27 N8 -0.1(12) . . . . ?
C29 C28 C27 C26 177.7(8) . . . . ?
C8 C7 C6 C5 -179.1(7) . . . . ?
C1 C2 C3 N3 -160.5(7) . . . . ?
C1 C2 C3 C4 19.1(11) . . . . ?
C30 C29 C28 C27 -3.1(13) . . . . ?
C33 C32 C31 N8 -171.1(7) . . . . ?
C33 C32 C31 C30 9.2(11) . . . . ?
C46 C45 C44 C43 -1.5(13) . . . . ?
C19 C18 C23 C22 0.3(12) . . . . ?
C19 C20 C21 C22 -1.4(13) . . . . ?
C28 C29 C30 C31 3.2(13) . . . . ?
C23 C18 C19 C20 -1.6(12) . . . . ?
C23 C22 C21 C20 0.1(13) . . . . ?
C3 N3 C7 C6 2.5(11) . . . . ?
C3 N3 C7 C8 -177.4(6) . . . . ?
C31 N8 C27 C26 -174.8(6) . . . . ?
C31 N8 C27 C28 3.2(11) . . . . ?
C27 N8 C31 C32 177.4(6) . . . . ?
C27 N8 C31 C30 -3.0(11) . . . . ?
C25 C26 C27 N8 173.3(7) . . . . ?
C25 C26 C27 C28 -4.5(12) . . . . ?
C21 C20 C19 C18 2.2(13) . . . . ?
O12 S1 C50 F1 -179.8(14) . . . . ?
O12 S1 C50 F2 58.7(17) . . . . ?
O12 S1 C50 F3 -65.2(18) . . . . ?
O11 S1 C50 F1 -59.6(16) . . . . ?
O11 S1 C50 F2 178.8(14) . . . . ?
O11 S1 C50 F3 54.9(19) . . . . ?

loop_
_smtbx_masks_void_nr
_smtbx_masks_void_average_x
_smtbx_masks_void_average_y
_smtbx_masks_void_average_z
_smtbx_masks_void_volume
_smtbx_masks_void_count_electrons
_smtbx_masks_void_content
1 0.249 0.233 0.803 50.7 24.3 ?
2 0.251 0.733 0.697 50.7 24.6 ?
3 0.749 0.267 0.303 50.7 22.6 ?
4 0.751 0.767 0.197 50.7 22.8 ?
